data_2215751
loop_
_publ_author_name
'Dufresne, St\'ephane'
'Gaultois, Michael'
'Skene, W. G.'

_publ_section_title
;
 Disodium 5,5'-diamino-2,2'-ethylenedibenzenesulfonate tetrahydrate
;
_journal_coeditor_code AV3102
_journal_issue 11
_journal_name_full 'Acta Crystallographica Section E'
_journal_page_first m2714
_journal_page_last m2714
_journal_paper_doi 10.1107/S1600536807049410
_journal_volume 63
_journal_year 2007
_chemical_formula_iupac '2Na +, C14 H12 N2 O6 S2 2-, 4H2 O'
_chemical_formula_moiety '2(Na +), C14 H12 N2 O6 S2 2-, 4(H2 O)'
_chemical_formula_sum 'C14 H20 N2 Na2 O10 S2'
_chemical_formula_weight 486.43
_chemical_name_systematic
;
Disodium 5,5'-diamino-2,2'-ethylenedibenzenesulfonate tetrahydrate
;
_space_group_IT_number 14
_symmetry_cell_setting monoclinic
_symmetry_space_group_name_Hall '-P 2ybc'
_symmetry_space_group_name_H-M 'P 1 21/c 1'
_atom_sites_solution_hydrogens geom
_atom_sites_solution_primary direct
_atom_sites_solution_secondary difmap
_audit_creation_method SHELXL-97
_cell_angle_alpha 90.00
_cell_angle_beta 99.860(4)
_cell_angle_gamma 90.00
_cell_formula_units_Z 2
_cell_length_a 8.1415(6)
_cell_length_b 18.6885(15)
_cell_length_c 6.3230(5)
_cell_measurement_reflns_used 2942
_cell_measurement_temperature 220(2)
_cell_measurement_theta_max 72.07
_cell_measurement_theta_min 4.73
_cell_volume 947.85(13)
_computing_cell_refinement 'SMART (Bruker, 2004)'
_computing_data_collection 'SMART (Bruker, 2003)'
_computing_data_reduction 'SAINT (Bruker, 2004)'
_computing_molecular_graphics 'SHELXTL (Bruker, 1997)'
_computing_publication_material 'UdMX (Marris, 2004)'
_computing_structure_refinement 'SHELXL97 (Sheldrick, 1997)'
_computing_structure_solution 'SHELXS97 (Sheldrick, 1997)'
_diffrn_ambient_temperature 220(2)
_diffrn_detector_area_resol_mean 5.5
_diffrn_measured_fraction_theta_full 0.957
_diffrn_measured_fraction_theta_max 0.957
_diffrn_measurement_device_type 'Bruker SMART 2000'
_diffrn_measurement_method \w
_diffrn_radiation_monochromator graphite
_diffrn_radiation_source 'X-ray Sealed Tube'
_diffrn_radiation_type CuK\a
_diffrn_radiation_wavelength 1.54178
_diffrn_reflns_av_R_equivalents 0.049
_diffrn_reflns_av_sigmaI/netI 0.0535
_diffrn_reflns_limit_h_max 10
_diffrn_reflns_limit_h_min -8
_diffrn_reflns_limit_k_max 21
_diffrn_reflns_limit_k_min -23
_diffrn_reflns_limit_l_max 7
_diffrn_reflns_limit_l_min -7
_diffrn_reflns_number 4637
_diffrn_reflns_theta_full 72.06
_diffrn_reflns_theta_max 72.06
_diffrn_reflns_theta_min 4.73
_diffrn_standards_decay_% 0.00
_diffrn_standards_interval_time 1080
_diffrn_standards_number 5
_exptl_absorpt_coefficient_mu 3.561
_exptl_absorpt_correction_T_max 0.7790
_exptl_absorpt_correction_T_min 0.5598
_exptl_absorpt_correction_type multi-scan
_exptl_absorpt_process_details '(SADABS; Sheldrick, 1996)'
_exptl_crystal_colour orange
_exptl_crystal_density_diffrn 1.704
_exptl_crystal_density_method 'not measured'
_exptl_crystal_description block
_exptl_crystal_F_000 504
_exptl_crystal_size_max 0.18
_exptl_crystal_size_mid 0.18
_exptl_crystal_size_min 0.07
_refine_diff_density_max 0.793
_refine_diff_density_min -0.767
_refine_ls_extinction_method none
_refine_ls_goodness_of_fit_ref 1.073
_refine_ls_hydrogen_treatment mixed
_refine_ls_matrix_type full
_refine_ls_number_parameters 154
_refine_ls_number_reflns 1778
_refine_ls_number_restraints 9
_refine_ls_restrained_S_all 1.070
_refine_ls_R_factor_all 0.0715
_refine_ls_R_factor_gt 0.0675
_refine_ls_shift/su_max 0.001
_refine_ls_shift/su_mean 0.000
_refine_ls_structure_factor_coef Fsqd
_refine_ls_weighting_details 'calc w=1/[\s^2^(Fo^2^)+(0.1547P)^2^] where P=(Fo^2^+2Fc^2^)/3'
_refine_ls_weighting_scheme calc
_refine_ls_wR_factor_gt 0.1812
_refine_ls_wR_factor_ref 0.1855
_reflns_number_gt 1617
_reflns_number_total 1778
_reflns_threshold_expression I>2\s(I)
_cod_data_source_file av3102.cif
_cod_data_source_block I
_cod_original_sg_symbol_H-M 'P 21/c'
_cod_database_code 2215751
_cod_database_fobs_code 2215751

loop_
_symmetry_equiv_pos_as_xyz
'x, y, z'
'-x, y+1/2, -z+1/2'
'-x, -y, -z'
'x, -y-1/2, z-1/2'

loop_
_atom_site_type_symbol
_atom_site_label
_atom_site_fract_x
_atom_site_fract_y
_atom_site_fract_z
_atom_site_U_iso_or_equiv
_atom_site_adp_type
_atom_site_calc_flag
_atom_site_refinement_flags
_atom_site_occupancy
Na Na1 0.47929(13) 0.70461(6) 0.82314(16) 0.0220(3) Uani d . 1
S S1 0.31622(6) 0.63408(3) 0.27575(8) 0.0134(3) Uani d . 1
O O1 0.4039(2) 0.68007(10) 0.4429(3) 0.0235(5) Uani d . 1
O O2 0.4037(2) 0.56729(10) 0.2570(3) 0.0233(5) Uani d . 1
O O3 0.2760(2) 0.67132(12) 0.0699(3) 0.0249(5) Uani d . 1
O O4 0.6775(2) 0.78332(11) 0.6530(3) 0.0232(5) Uani d D 1
H H4A 0.759(2) 0.7566(12) 0.688(5) 0.035 Uiso d D 1
H H4B 0.697(4) 0.8187(10) 0.733(4) 0.035 Uiso d D 1
O O5 0.5550(3) 0.58184(12) 0.8734(4) 0.0391(6) Uani d D 1
H H5A 0.527(6) 0.5482(13) 0.789(4) 0.059 Uiso d D 1
H H5B 0.522(5) 0.5698(19) 0.985(3) 0.059 Uiso d D 1
N N1 -0.0974(3) 0.67174(14) 0.7935(3) 0.0226(5) Uani d D 1
H H1A -0.010(2) 0.6876(17) 0.879(3) 0.034 Uiso d D 1
H H1B -0.168(3) 0.6459(17) 0.849(4) 0.034 Uiso d D 1
C C1 0.0441(3) 0.52710(13) 0.0485(4) 0.0160(5) Uani d . 1
H H1 0.1357 0.5430 -0.0112 0.019 Uiso calc R 1
C C2 0.0102(3) 0.56404(12) 0.2411(4) 0.0138(5) Uani d . 1
C C3 -0.1390(3) 0.55170(14) 0.3206(4) 0.0179(5) Uani d . 1
H H3 -0.2168 0.5190 0.2484 0.021 Uiso calc R 1
C C4 -0.1748(3) 0.58591(14) 0.5005(4) 0.0188(6) Uani d . 1
H H4 -0.2759 0.5766 0.5481 0.023 Uiso calc R 1
C C5 -0.0613(3) 0.63444(13) 0.6121(4) 0.0158(6) Uani d . 1
C C6 0.0858(3) 0.64861(14) 0.5362(4) 0.0165(5) Uani d . 1
H H6 0.1616 0.6823 0.6071 0.020 Uiso calc R 1
C C7 0.1217(3) 0.61327(13) 0.3559(3) 0.0126(5) Uani d . 1

loop_
_atom_site_aniso_label
_atom_site_aniso_U_11
_atom_site_aniso_U_22
_atom_site_aniso_U_33
_atom_site_aniso_U_12
_atom_site_aniso_U_13
_atom_site_aniso_U_23
Na1 0.0202(6) 0.0241(6) 0.0203(6) -0.0008(4) -0.0003(4) -0.0023(4)
S1 0.0093(4) 0.0144(4) 0.0157(4) -0.00317(18) -0.0002(3) -0.00306(18)
O1 0.0183(9) 0.0256(10) 0.0263(10) -0.0104(8) 0.0035(8) -0.0093(7)
O2 0.0164(9) 0.0205(10) 0.0337(10) 0.0007(7) 0.0066(8) -0.0051(7)
O3 0.0194(9) 0.0303(11) 0.0246(10) -0.0028(8) 0.0032(8) 0.0092(8)
O4 0.0189(9) 0.0234(10) 0.0242(10) 0.0016(7) -0.0051(7) -0.0037(7)
O5 0.0607(16) 0.0227(11) 0.0404(12) 0.0024(10) 0.0267(12) -0.0028(9)
N1 0.0217(11) 0.0282(12) 0.0179(11) 0.0057(9) 0.0029(9) -0.0026(8)
C1 0.0125(11) 0.0186(11) 0.0163(11) -0.0034(9) 0.0007(9) -0.0018(9)
C2 0.0128(11) 0.0137(11) 0.0134(11) -0.0010(8) -0.0023(9) 0.0014(8)
C3 0.0103(11) 0.0206(12) 0.0210(12) -0.0045(9) -0.0019(9) 0.0005(9)
C4 0.0116(11) 0.0232(14) 0.0215(12) 0.0000(9) 0.0022(10) 0.0028(10)
C5 0.0146(12) 0.0177(13) 0.0143(12) 0.0060(8) 0.0002(9) 0.0031(8)
C6 0.0132(11) 0.0179(11) 0.0162(12) 0.0011(9) -0.0036(9) -0.0029(9)
C7 0.0093(10) 0.0133(11) 0.0140(11) -0.0001(8) -0.0012(8) 0.0010(8)

loop_
_atom_type_symbol
_atom_type_description
_atom_type_scat_dispersion_real
_atom_type_scat_dispersion_imag
_atom_type_scat_source
C C 0.0181 0.0091 'International Tables Vol C Tables 4.2.6.8 and 6.1.1.4'
H H 0.0000 0.0000 'International Tables Vol C Tables 4.2.6.8 and 6.1.1.4'
N N 0.0311 0.0180 'International Tables Vol C Tables 4.2.6.8 and 6.1.1.4'
O O 0.0492 0.0322 'International Tables Vol C Tables 4.2.6.8 and 6.1.1.4'
S S 0.3331 0.5567 'International Tables Vol C Tables 4.2.6.8 and 6.1.1.4'
Na Na 0.1353 0.1239 'International Tables Vol C Tables 4.2.6.8 and 6.1.1.4'

loop_
_geom_angle_atom_site_label_1
_geom_angle_atom_site_label_2
_geom_angle_atom_site_label_3
_geom_angle_site_symmetry_1
_geom_angle_site_symmetry_3
_geom_angle
_geom_angle_publ_flag
O5 NA1 O1 . 4_576 153.80(8) n
O5 NA1 O4 . 4_576 81.70(9) n
O1 NA1 O4 4_576 4_576 79.22(7) n
O5 NA1 O1 . . 88.05(8) n
O1 NA1 O1 4_576 . 116.66(8) n
O4 NA1 O1 4_576 . 153.13(8) n
O5 NA1 O3 . 1_556 82.13(8) n
O1 NA1 O3 4_576 1_556 78.29(8) n
O4 NA1 O3 4_576 1_556 84.37(7) n
O1 NA1 O3 . 1_556 118.86(7) n
O5 NA1 O4 . . 116.31(8) n
O1 NA1 O4 4_576 . 80.20(7) n
O4 NA1 O4 4_576 . 86.16(7) n
O1 NA1 O4 . . 76.22(7) n
O3 NA1 O4 1_556 . 157.77(8) n
O5 NA1 S1 . 4_576 170.56(7) n
O1 NA1 S1 4_576 4_576 23.59(5) n
O4 NA1 S1 4_576 4_576 101.10(6) n
O1 NA1 S1 . 4_576 93.06(6) n
O3 NA1 S1 1_556 4_576 89.15(6) n
O4 NA1 S1 . 4_576 73.01(5) n
O5 NA1 NA1 . 4_575 122.26(6) n
O1 NA1 NA1 4_576 4_575 83.80(6) n
O4 NA1 NA1 4_576 4_575 127.95(6) n
O1 NA1 NA1 . 4_575 41.65(5) n
O3 NA1 NA1 1_556 4_575 139.09(5) n
O4 NA1 NA1 . 4_575 42.36(5) n
S1 NA1 NA1 4_576 4_575 63.06(3) n
O5 NA1 NA1 . 4_576 112.13(6) n
O1 NA1 NA1 4_576 4_576 42.13(5) n
O4 NA1 NA1 4_576 4_576 45.32(5) n
O1 NA1 NA1 . 4_576 157.86(7) n
O3 NA1 NA1 1_556 4_576 58.39(5) n
O4 NA1 NA1 . 4_576 101.20(6) n
S1 NA1 NA1 4_576 4_576 65.53(3) n
NA1 NA1 NA1 4_575 4_576 123.56(6) n
O1 S1 O2 . . 112.45(12) n
O1 S1 O3 . . 111.93(13) n
O2 S1 O3 . . 112.00(12) n
O1 S1 C7 . . 105.75(11) n
O2 S1 C7 . . 107.88(11) n
O3 S1 C7 . . 106.35(11) n
O2 S1 NA1 . 4_575 126.86(8) n
O3 S1 NA1 . 4_575 70.74(9) n
C7 S1 NA1 . 4_575 122.52(8) n
S1 O1 NA1 . 4_575 115.00(11) n
S1 O1 NA1 . . 147.64(12) n
NA1 O1 NA1 4_575 . 96.21(7) n
S1 O3 NA1 . 1_554 126.38(11) n
NA1 O4 NA1 4_575 . 92.32(7) n
NA1 O4 H4A 4_575 . 132(2) n
NA1 O4 H4A . . 94(2) n
NA1 O4 H4B 4_575 . 118.70(19) n
NA1 O4 H4B . . 106(3) n
H4A O4 H4B . . 105(3) n
NA1 O5 H5A . . 127(3) n
NA1 O5 H5B . . 105(3) n
H5A O5 H5B . . 104(3) n
C5 N1 H1A . . 114(2) n
C5 N1 H1B . . 107(2) n
H1A N1 H1B . . 118(2) n
C1 C1 C2 3_565 . 125.3(3) n
C1 C1 H1 3_565 . 117.3 n
C2 C1 H1 . . 117.3 n
C7 C2 C3 . . 116.3(2) n
C7 C2 C1 . . 122.8(2) n
C3 C2 C1 . . 121.0(2) n
C4 C3 C2 . . 122.3(2) n
C4 C3 H3 . . 118.9 n
C2 C3 H3 . . 118.9 n
C3 C4 C5 . . 120.2(2) n
C3 C4 H4 . . 119.9 n
C5 C4 H4 . . 119.9 n
C6 C5 C4 . . 119.0(2) n
C6 C5 N1 . . 119.8(2) n
C4 C5 N1 . . 121.2(2) n
C5 C6 C7 . . 120.4(2) n
C5 C6 H6 . . 119.8 n
C7 C6 H6 . . 119.8 n
C6 C7 C2 . . 121.8(2) n
C6 C7 S1 . . 116.73(18) n
C2 C7 S1 . . 121.45(17) n

loop_
_geom_bond_atom_site_label_1
_geom_bond_atom_site_label_2
_geom_bond_site_symmetry_2
_geom_bond_distance
_geom_bond_publ_flag
Na1 O5 . 2.383(3) n
Na1 O1 . 2.421(2) n
Na1 O4 . 2.553(2) n
C1 C1 3_565 1.329(3) y
S1 O1 . 1.4516(18) n
S1 O2 . 1.452(2) n
S1 O3 . 1.4627(19) n
S1 C7 . 1.787(2) n
O4 H4a . 0.83(2) n
O4 H4b . 0.83(2) n
O5 H5a . 0.83(2) n
O5 H5b . 0.83(3) n
N1 C5 . 1.415(3) n
N1 H1a . 0.87(2) n
N1 H1b . 0.87(3) n
C1 C2 . 1.467(3) n
C1 H1 . 0.94 n
C2 C7 . 1.404(3) n
C2 C3 . 1.411(3) n
C3 C4 . 1.378(4) n
C3 H3 . 0.94 n
C4 C5 . 1.397(4) n
C4 H4 . 0.94 n
C5 C6 . 1.390(4) n
C6 C7 . 1.391(3) n
C6 H6 . 0.94 n

loop_
_geom_hbond_atom_site_label_D
_geom_hbond_atom_site_label_H
_geom_hbond_atom_site_label_A
_geom_hbond_site_symmetry_A
_geom_hbond_distance_DH
_geom_hbond_distance_HA
_geom_hbond_distance_DA
_geom_hbond_angle_DHA
O4 H4A N1 1_655 0.83(2) 2.015(10) 2.818(3) 163(3)
O5 H5A O2 3_666 0.83(2) 2.26(3) 2.942(3) 139(4)
O5 H5B O2 1_556 0.83(3) 2.11(3) 2.915(3) 164(4)
N1 H1A O3 1_556 0.87(2) 2.449(17) 3.236(3) 151(3)
N1 H1B O5 1_455 0.87(3) 2.58(3) 3.403(3) 158(2)

loop_
_geom_torsion_atom_site_label_1
_geom_torsion_atom_site_label_2
_geom_torsion_atom_site_label_3
_geom_torsion_atom_site_label_4
_geom_torsion_site_symmetry_1
_geom_torsion_site_symmetry_4
_geom_torsion
_geom_torsion_publ_flag
O2 S1 O1 NA1 . 4_575 120.85(12) n
O3 S1 O1 NA1 . 4_575 -6.25(16) n
C7 S1 O1 NA1 . 4_575 -121.64(11) n
O2 S1 O1 NA1 . . -75.6(2) n
O3 S1 O1 NA1 . . 157.3(2) n
C7 S1 O1 NA1 . . 41.9(3) n
NA1 S1 O1 NA1 4_575 . 163.5(3) n
O5 NA1 O1 S1 . . 47.6(2) n
O1 NA1 O1 S1 4_576 . -123.28(18) n
O4 NA1 O1 S1 4_576 . 114.9(2) n
O3 NA1 O1 S1 1_556 . -32.3(3) n
O4 NA1 O1 S1 . . 165.3(2) n
S1 NA1 O1 S1 4_576 . -123.0(2) n
NA1 NA1 O1 S1 4_575 . -165.0(3) n
NA1 NA1 O1 S1 4_576 . -108.8(3) n
O5 NA1 O1 NA1 . 4_575 -147.35(8) n
O1 NA1 O1 NA1 4_576 4_575 41.75(14) n
O4 NA1 O1 NA1 4_576 4_575 -80.11(18) n
O3 NA1 O1 NA1 1_556 4_575 132.75(8) n
O4 NA1 O1 NA1 . 4_575 -29.64(7) n
S1 NA1 O1 NA1 4_576 4_575 42.03(7) n
NA1 NA1 O1 NA1 4_576 4_575 56.23(19) n
O1 S1 O3 NA1 . 1_554 73.67(18) n
O2 S1 O3 NA1 . 1_554 -53.67(17) n
C7 S1 O3 NA1 . 1_554 -171.30(13) n
NA1 S1 O3 NA1 4_575 1_554 69.30(12) n
O5 NA1 O4 NA1 . 4_575 109.98(9) n
O1 NA1 O4 NA1 4_576 4_575 -91.53(7) n
O4 NA1 O4 NA1 4_576 4_575 -171.25(9) n
O1 NA1 O4 NA1 . 4_575 29.20(7) n
O3 NA1 O4 NA1 1_556 4_575 -106.34(19) n
S1 NA1 O4 NA1 4_576 4_575 -68.41(5) n
NA1 NA1 O4 NA1 4_576 4_575 -128.27(6) n
C1 C1 C2 C7 3_565 . 169.8(3) n
C1 C1 C2 C3 3_565 . -10.4(5) n
C7 C2 C3 C4 . . 0.1(4) n
C1 C2 C3 C4 . . -179.6(2) n
C2 C3 C4 C5 . . -0.4(4) n
C3 C4 C5 C6 . . 1.3(4) n
C3 C4 C5 N1 . . 178.2(2) n
C4 C5 C6 C7 . . -2.0(4) n
N1 C5 C6 C7 . . -178.9(2) n
C5 C6 C7 C2 . . 1.8(4) n
C5 C6 C7 S1 . . -178.65(18) n
C3 C2 C7 C6 . . -0.8(3) n
C1 C2 C7 C6 . . 178.9(2) n
C3 C2 C7 S1 . . 179.65(18) n
C1 C2 C7 S1 . . -0.6(3) n
O1 S1 C7 C6 . . 6.5(2) n
O2 S1 C7 C6 . . 127.03(19) n
O3 S1 C7 C6 . . -112.6(2) n
NA1 S1 C7 C6 4_575 . -35.4(2) n
O1 S1 C7 C2 . . -173.98(19) n
O2 S1 C7 C2 . . -53.4(2) n
O3 S1 C7 C2 . . 66.9(2) n
NA1 S1 C7 C2 4_575 . 144.13(16) n
